data_4341267
loop_
_publ_author_name
'Kalaji, Ali'
'Soderholm, L.'

_publ_section_title
;
 Aqueous hafnium sulfate chemistry: structures of crystalline
 precipitates.
;
_journal_issue 20
_journal_name_full 'Inorganic chemistry'
_journal_page_first 11252
_journal_page_last 11260
_journal_paper_doi 10.1021/ic501841e
_journal_volume 53
_journal_year 2014
_chemical_formula_sum 'H49 Hf6 N7 O57.5 S10.5'
_chemical_formula_weight 2475.03
_space_group_crystal_system orthorhombic
_space_group_IT_number 59
_space_group_name_Hall '-P 2ab 2a'
_space_group_name_H-M_alt 'P m m n'
_symmetry_space_group_name_Hall '-P 2ab 2a'
_symmetry_space_group_name_H-M 'P m m n :2'
_atom_sites_solution_hydrogens notdet
_atom_sites_solution_primary direct
_atom_sites_solution_secondary difmap
_cell_angle_alpha 90
_cell_angle_beta 90
_cell_angle_gamma 90
_cell_formula_units_Z 2
_cell_length_a 19.0716(7)
_cell_length_b 9.9058(4)
_cell_length_c 14.1053(5)
_cell_measurement_reflns_used 9974
_cell_measurement_temperature 100.(2)
_cell_measurement_theta_max 32.9754
_cell_measurement_theta_min 2.3168
_cell_volume 2664.77(17)
_computing_cell_refinement 'SAINT V8.32B (Bruker AXS Inc., 2013)'
_computing_data_reduction 'SAINT V8.32B (Bruker AXS Inc., 2013)'
_computing_structure_refinement 'SHELXL-2013 (Sheldrick, 2013)'
_computing_structure_solution 'XS, SHELXTL Ver. 6.12 (Bruker 2001)'
_diffrn_ambient_temperature 100.(2)
_diffrn_detector_area_resol_mean 8.3333
_diffrn_measured_fraction_theta_full 0.963
_diffrn_measured_fraction_theta_max 0.963
_diffrn_measurement_device_type 'BRUKER APEX II CCD'
_diffrn_measurement_method '0.3 deg w/ exposures'
_diffrn_radiation_monochromator graphite
_diffrn_radiation_type MoK\a
_diffrn_radiation_wavelength 0.71073
_diffrn_reflns_av_R_equivalents 0.0286
_diffrn_reflns_av_unetI/netI 0.0160
_diffrn_reflns_limit_h_max 28
_diffrn_reflns_limit_h_min -29
_diffrn_reflns_limit_k_max 14
_diffrn_reflns_limit_k_min -14
_diffrn_reflns_limit_l_max 21
_diffrn_reflns_limit_l_min -21
_diffrn_reflns_number 46419
_diffrn_reflns_theta_full 33.18
_diffrn_reflns_theta_max 33.18
_diffrn_reflns_theta_min 1.44
_diffrn_source 'Mo Kalpha Microfocus X-ray Source'
_diffrn_source_type 'I\mS Incoatec Mo Microfocus Source'
_exptl_absorpt_coefficient_mu 12.190
_exptl_absorpt_correction_T_max 0.66
_exptl_absorpt_correction_T_min 0.55
_exptl_absorpt_correction_type multi-scan
_exptl_absorpt_process_details SADABS
_exptl_crystal_density_diffrn 3.085
_exptl_crystal_density_method 'not measured'
_exptl_crystal_description block
_exptl_crystal_F_000 2316
_exptl_crystal_size_max 0.084
_exptl_crystal_size_mid 0.077
_exptl_crystal_size_min 0.037
_refine_diff_density_max 2.839
_refine_diff_density_min -2.212
_refine_ls_extinction_method none
_refine_ls_goodness_of_fit_ref 1.113
_refine_ls_hydrogen_treatment undef
_refine_ls_matrix_type full
_refine_ls_number_parameters 312
_refine_ls_number_reflns 5289
_refine_ls_number_restraints 15
_refine_ls_restrained_S_all 1.112
_refine_ls_R_factor_all 0.0254
_refine_ls_R_factor_gt 0.0223
_refine_ls_shift/su_max 0.001
_refine_ls_shift/su_mean 0.000
_refine_ls_structure_factor_coef Fsqd
_refine_ls_weighting_details 'w=1/[\s^2^(Fo^2^)+(0.0253P)^2^+10.1969P] where P=(Fo^2^+2Fc^2^)/3'
_refine_ls_weighting_scheme calc
_refine_ls_wR_factor_gt 0.0543
_refine_ls_wR_factor_ref 0.0557
_reflns_number_gt 4873
_reflns_number_total 5289
_reflns_threshold_expression 'I > 2\s(I)'
_cod_data_source_file ic501841e_si_002.cif
_cod_data_source_block Hf_Hexamer_Small
_cod_depositor_comments 'Adding full bibliography for 4341262--4341267.cif.'
_cod_original_formula_sum 'H49 Hf6 N7 O57.50 S10.50'
_cod_database_code 4341267

loop_
_space_group_symop_operation_xyz
'x, y, z'
'-x+1/2, -y+1/2, z'
'-x, y+1/2, -z'
'x+1/2, -y, -z'
'-x, -y, -z'
'x-1/2, y-1/2, -z'
'x, -y-1/2, z'
'-x-1/2, y, z'

loop_
_atom_site_type_symbol
_atom_site_label
_atom_site_fract_x
_atom_site_fract_y
_atom_site_fract_z
_atom_site_U_iso_or_equiv
_atom_site_adp_type
_atom_site_calc_flag
_atom_site_refinement_flags_adp
_atom_site_refinement_flags_occupancy
_atom_site_refinement_flags_posn
_atom_site_occupancy
_atom_site_disorder_assembly
_atom_site_disorder_group
N N4 0.6646(5) 0.25 0.2459(8) 0.112(5) Uani d T P S 1.0 . .
Hf Hf1 0.25 0.25 0.25037(2) 0.00798(5) Uani d T P S 1.0 A .
Hf Hf3 0.41678(2) 0.25 0.32369(2) 0.00926(4) Uani d T P S 1.0 A .
Hf Hf4 0.35340(2) 0.25 0.05948(2) 0.01225(4) Uani d T P S 1.0 A .
Hf Hf2 0.25 0.25 0.48705(2) 0.01622(6) Uani d T P S 1.0 A .
O O2 0.35528(16) 0.25 0.2037(2) 0.0141(6) Uani d T P S 1.0 A .
O O3 0.25 0.25 0.1008(3) 0.0128(8) Uani d T P S 1.0 A .
S S3A 0.25 0.4944(3) -0.0249(2) 0.0223(5) Uani d T P S 0.6 A 1
S S3B 0.25 0.4738(6) -0.0621(4) 0.0351(12) Uani d TU P S 0.4 A 2
O O18A 0.25 0.5679(8) 0.0654(6) 0.053(2) Uani d T P S 0.6 . .
O O18B 0.25 0.395(2) -0.1556(11) 0.082(6) Uani d TU P S 0.4 . .
O O7 0.4160(2) 0.25 -0.0745(3) 0.0343(10) Uani d T P S 1.0 A .
S S1A 0.38979(6) 0.46357(11) 0.51118(8) 0.02188(19) Uani d . P . 0.85 A 1
O O10A 0.3754(7) 0.5982(9) 0.4723(8) 0.072(3) Uani d . P . 0.5 A 1
S S1B 0.3688(4) 0.4985(7) 0.4660(6) 0.0323(14) Uani d U P D 0.15 A 2
O O10B 0.3390(10) 0.5746(16) 0.3744(10) 0.0344(18) Uani d U P D 0.15 A 2
O O12A 0.4304(3) 0.4731(8) 0.5963(4) 0.0302(13) Uani d . P . 0.5 . .
O O12B 0.4269(5) 0.3928(10) 0.5893(6) 0.034(2) Uani d . P . 0.35 A .
O O11B 0.3956(4) 0.6029(8) 0.5199(7) 0.049(2) Uani d . P . 0.5 A .
S S2A 0.4776(2) 0.4616(5) 0.1509(4) 0.0165(7) Uani d . P . 0.5 A 1
O O15A 0.4875(4) 0.6038(6) 0.1462(5) 0.0350(14) Uani d . P . 0.5 A 1
O O16A 0.5480(4) 0.3957(9) 0.1358(6) 0.0485(19) Uani d . P . 0.5 A 1
S S2B 0.4704(4) 0.4742(7) 0.1569(4) 0.0494(18) Uani d . P . 0.5 A 2
O O15B 0.4398(5) 0.6054(8) 0.1620(6) 0.0492(19) Uani d . P . 0.5 A 2
O O16B 0.5428(3) 0.4796(7) 0.1249(5) 0.0363(14) Uani d . P . 0.5 A 2
O O4 0.25 0.4652(4) 0.2482(3) 0.0283(8) Uani d T P S 1.0 . .
O O9A 0.4285(5) 0.3829(9) 0.4400(7) 0.0235(17) Uani d . P . 0.5 A 1
O O9B 0.4182(6) 0.4199(9) 0.4202(7) 0.0192(15) Uani d . P . 0.5 A 2
O O6 0.53081(18) 0.25 0.3640(3) 0.0260(8) Uani d T P S 1.0 A .
O O5 0.25 0.25 0.6464(5) 0.075(4) Uani d T P S 1.0 A .
O O17 0.31318(16) 0.4135(4) -0.0237(3) 0.0414(9) Uani d . . . 1.0 . .
O O13 0.46074(16) 0.4143(3) 0.24869(18) 0.0307(7) Uani d . . . 1.0 . .
O O14 0.4288(2) 0.4033(5) 0.0836(2) 0.0582(13) Uani d . . . 1.0 . .
O O8 0.31931(17) 0.4078(5) 0.5247(3) 0.0543(12) Uani d . . . 1.0 . .
N N3 0.3854(4) 0.75 0.0061(6) 0.071(2) Uani d T P S 1.0 . .
N N2 0.4564(7) 0.75 0.3401(6) 0.109(4) Uani d T P S 1.0 . .
O O1 0.31496(16) 0.25 0.3715(2) 0.0138(6) Uani d T P S 1.0 A .
S S4 0.25 0.6071(7) 0.2481(7) 0.059(2) Uani d T P DS 0.25 A .
O O20 0.25 0.6540(18) 0.3493(8) 0.059(2) Uani d T P DS 0.25 . .
O O21 0.3099(6) 0.6487(13) 0.1892(11) 0.059(2) Uani d . P D 0.25 . .
O O22A 0.3454(10) 0.486(4) 0.7497(11) 0.191(16) Uani d . P . 0.56(3) B 1
O O22B 0.3541(10) 0.343(2) 0.7427(9) 0.095(9) Uani d . P . 0.44(3) B 2
N N1 0.25 0.75 0.532(2) 0.171(12) Uani d T P S 1.0 . .
O O19 0.25 0.5891(8) -0.0988(6) 0.085(3) Uani d T P S 1.0 . .

loop_
_atom_site_aniso_label
_atom_site_aniso_U_11
_atom_site_aniso_U_22
_atom_site_aniso_U_33
_atom_site_aniso_U_12
_atom_site_aniso_U_13
_atom_site_aniso_U_23
N4 0.053(5) 0.198(14) 0.084(7) 0 0.045(5) 0
Hf1 0.00650(9) 0.01071(10) 0.00672(9) 0 0 0
Hf3 0.00620(7) 0.01324(7) 0.00836(7) 0 0.00021(5) 0
Hf4 0.00885(7) 0.02032(9) 0.00758(7) 0 0.00124(5) 0
Hf2 0.00651(10) 0.03556(15) 0.00658(9) 0 0 0
O2 0.0086(12) 0.0243(16) 0.0092(12) 0 -0.0003(10) 0
O3 0.0101(18) 0.020(2) 0.0089(17) 0 0 0
S3A 0.0246(11) 0.0160(10) 0.0263(13) 0 0 0.0053(11)
S3B 0.034(2) 0.036(3) 0.034(3) 0 0 0.020(2)
O18A 0.091(8) 0.025(4) 0.043(5) 0 0 -0.011(3)
O18B 0.093(13) 0.115(16) 0.039(8) 0 0 -0.003(10)
O7 0.0243(19) 0.065(3) 0.0137(16) 0 0.0081(14) 0
S1A 0.0193(4) 0.0220(5) 0.0243(5) -0.0013(4) -0.0011(4) -0.0127(4)
O10A 0.117(9) 0.028(4) 0.071(6) 0.011(5) -0.048(6) -0.005(4)
S1B 0.025(3) 0.018(3) 0.054(4) 0.003(2) -0.017(3) -0.014(3)
O10B 0.027(3) 0.020(3) 0.056(5) 0.002(3) -0.017(3) -0.013(3)
O12A 0.020(2) 0.045(4) 0.026(3) -0.003(3) -0.003(2) -0.011(3)
O12B 0.048(6) 0.029(5) 0.024(4) -0.005(4) -0.005(4) -0.002(4)
O11B 0.050(4) 0.032(4) 0.064(5) -0.001(3) -0.020(4) -0.033(4)
S2A 0.0226(11) 0.0121(11) 0.0148(13) -0.0104(9) 0.0078(10) -0.0003(9)
O15A 0.051(4) 0.016(2) 0.038(3) -0.008(3) 0.011(3) 0.008(2)
O16A 0.042(4) 0.052(5) 0.051(4) 0.016(4) 0.019(3) 0.014(4)
S2B 0.084(4) 0.036(3) 0.029(2) -0.036(2) -0.030(2) 0.0204(19)
O15B 0.048(4) 0.041(4) 0.058(5) 0.009(4) -0.002(4) 0.024(4)
O16B 0.029(3) 0.033(3) 0.047(4) 0.000(3) 0.007(3) 0.013(3)
O4 0.032(2) 0.0140(16) 0.039(2) 0 0 0.0018(15)
O9A 0.017(3) 0.026(5) 0.028(5) -0.008(3) 0.008(3) -0.015(3)
O9B 0.020(3) 0.016(4) 0.022(4) -0.004(3) 0.002(3) -0.005(3)
O6 0.0092(14) 0.048(2) 0.0207(17) 0 -0.0044(12) 0
O5 0.035(4) 0.179(12) 0.011(3) 0 0 0
O17 0.0224(13) 0.0431(18) 0.059(2) 0.0067(13) 0.0134(14) 0.0350(17)
O13 0.0344(15) 0.0380(16) 0.0196(12) -0.0222(13) -0.0121(11) 0.0132(11)
O14 0.072(3) 0.086(3) 0.0164(13) -0.062(2) -0.0137(15) 0.0176(16)
O8 0.0261(15) 0.084(3) 0.053(2) -0.0242(17) 0.0217(14) -0.052(2)
N3 0.049(4) 0.087(6) 0.078(6) 0 -0.032(4) 0
N2 0.117(9) 0.172(12) 0.038(4) 0 0.027(5) 0
O1 0.0096(13) 0.0244(16) 0.0075(12) 0 -0.0001(10) 0
S4 0.081(5) 0.014(2) 0.081(5) 0 0 0.011(3)
O20 0.081(5) 0.014(2) 0.081(5) 0 0 0.011(3)
O21 0.081(5) 0.014(2) 0.081(5) 0 0 0.011(3)
O22A 0.141(14) 0.35(5) 0.085(10) 0.07(2) -0.006(9) -0.072(16)
O22B 0.131(14) 0.123(14) 0.033(6) -0.071(11) -0.047(7) 0.031(7)
N1 0.044(8) 0.081(12) 0.39(4) 0 0 0
O19 0.034(3) 0.087(5) 0.134(6) 0 0 0.093(5)

loop_
_atom_type_symbol
_atom_type_description
_atom_type_scat_dispersion_real
_atom_type_scat_dispersion_imag
_atom_type_scat_source
N N 0.0061 0.0033 'International Tables Vol C Tables 4.2.6.8 and 6.1.1.4'
H H 0.0000 0.0000 'International Tables Vol C Tables 4.2.6.8 and 6.1.1.4'
O O 0.0106 0.0060 'International Tables Vol C Tables 4.2.6.8 and 6.1.1.4'
S S 0.1246 0.1234 'International Tables Vol C Tables 4.2.6.8 and 6.1.1.4'
Hf Hf -0.5830 6.1852 'International Tables Vol C Tables 4.2.6.8 and 6.1.1.4'

loop_
_geom_angle_atom_site_label_1
_geom_angle_atom_site_label_2
_geom_angle_atom_site_label_3
_geom_angle_site_symmetry_1
_geom_angle_site_symmetry_3
_geom_angle
O3 Hf1 O1 . 2 144.04(8)
O3 Hf1 O1 . . 144.04(8)
O1 Hf1 O1 2 . 71.91(16)
O3 Hf1 O2 . . 71.83(8)
O1 Hf1 O2 2 . 144.12(12)
O1 Hf1 O2 . . 72.21(11)
O3 Hf1 O2 . 2 71.83(8)
O1 Hf1 O2 2 2 72.21(11)
O1 Hf1 O2 . 2 144.12(12)
O2 Hf1 O2 . 2 143.67(16)
O3 Hf1 O4 . . 89.18(12)
O1 Hf1 O4 2 . 90.67(10)
O1 Hf1 O4 . . 90.67(10)
O2 Hf1 O4 . . 89.74(4)
O2 Hf1 O4 2 . 89.74(4)
O3 Hf1 O4 . 2 89.18(12)
O1 Hf1 O4 2 2 90.66(10)
O1 Hf1 O4 . 2 90.66(10)
O2 Hf1 O4 . 2 89.74(4)
O2 Hf1 O4 2 2 89.74(4)
O4 Hf1 O4 . 2 178.4(2)
O3 Hf1 Hf4 . . 36.218(4)
O1 Hf1 Hf4 2 . 179.74(8)
O1 Hf1 Hf4 . . 107.83(8)
O2 Hf1 Hf4 . . 35.62(8)
O2 Hf1 Hf4 2 . 108.05(8)
O4 Hf1 Hf4 . . 89.34(10)
O4 Hf1 Hf4 2 . 89.34(10)
O3 Hf1 Hf4 . 2 36.216(4)
O1 Hf1 Hf4 2 2 107.83(8)
O1 Hf1 Hf4 . 2 179.74(8)
O2 Hf1 Hf4 . 2 108.05(8)
O2 Hf1 Hf4 2 2 35.62(8)
O4 Hf1 Hf4 . 2 89.34(10)
O4 Hf1 Hf4 2 2 89.34(10)
Hf4 Hf1 Hf4 . 2 72.434(8)
O3 Hf1 Hf2 . . 180.0
O1 Hf1 Hf2 2 . 35.96(8)
O1 Hf1 Hf2 . . 35.96(8)
O2 Hf1 Hf2 . . 108.17(8)
O2 Hf1 Hf2 2 . 108.17(8)
O4 Hf1 Hf2 . . 90.82(12)
O4 Hf1 Hf2 2 . 90.82(12)
Hf4 Hf1 Hf2 . . 143.782(4)
Hf4 Hf1 Hf2 2 . 143.784(4)
O3 Hf1 Hf3 . . 108.012(5)
O1 Hf1 Hf3 2 . 107.95(8)
O1 Hf1 Hf3 . . 36.03(8)
O2 Hf1 Hf3 . . 36.18(8)
O2 Hf1 Hf3 2 . 179.85(8)
O4 Hf1 Hf3 . . 90.25(4)
O4 Hf1 Hf3 2 . 90.25(4)
Hf4 Hf1 Hf3 . . 71.795(5)
Hf4 Hf1 Hf3 2 . 144.229(7)
Hf2 Hf1 Hf3 . . 71.988(5)
O3 Hf1 Hf3 . 2 108.012(4)
O1 Hf1 Hf3 2 2 36.03(8)
O1 Hf1 Hf3 . 2 107.94(8)
O2 Hf1 Hf3 . 2 179.85(8)
O2 Hf1 Hf3 2 2 36.18(8)
O4 Hf1 Hf3 . 2 90.25(4)
O4 Hf1 Hf3 2 2 90.25(4)
Hf4 Hf1 Hf3 . 2 144.229(7)
Hf4 Hf1 Hf3 2 2 71.795(5)
Hf2 Hf1 Hf3 . 2 71.989(5)
Hf3 Hf1 Hf3 . 2 143.976(9)
O1 Hf3 O2 . . 74.43(12)
O1 Hf3 O13 . 7_565 122.59(10)
O2 Hf3 O13 . 7_565 79.31(9)
O1 Hf3 O13 . . 122.59(10)
O2 Hf3 O13 . . 79.31(9)
O13 Hf3 O13 7_565 . 100.67(19)
O1 Hf3 O9A . . 81.1(3)
O2 Hf3 O9A . . 134.2(2)
O13 Hf3 O9A 7_565 . 145.6(3)
O13 Hf3 O9A . . 82.4(3)
O1 Hf3 O9A . 7_565 81.1(3)
O2 Hf3 O9A . 7_565 134.2(2)
O13 Hf3 O9A 7_565 7_565 82.4(3)
O13 Hf3 O9A . 7_565 145.6(3)
O9A Hf3 O9A . 7_565 77.0(5)
O1 Hf3 O9B . . 78.8(3)
O2 Hf3 O9B . . 121.6(2)
O13 Hf3 O9B 7_565 . 155.3(3)
O13 Hf3 O9B . . 73.2(3)
O1 Hf3 O9B . 7_565 78.8(3)
O2 Hf3 O9B . 7_565 121.6(2)
O13 Hf3 O9B 7_565 7_565 73.2(3)
O13 Hf3 O9B . 7_565 155.3(3)
O9B Hf3 O9B . 7_565 102.1(4)
O1 Hf3 O6 . . 146.20(13)
O2 Hf3 O6 . . 139.37(13)
O13 Hf3 O6 7_565 . 75.11(10)
O13 Hf3 O6 . . 75.11(10)
O9A Hf3 O6 . . 72.6(3)
O9A Hf3 O6 7_565 . 72.6(3)
O9B Hf3 O6 . . 80.2(3)
O9B Hf3 O6 7_565 . 80.2(3)
O1 Hf3 Hf1 . . 37.15(8)
O2 Hf3 Hf1 . . 37.28(9)
O13 Hf3 Hf1 7_565 . 102.85(8)
O13 Hf3 Hf1 . . 102.85(8)
O9A Hf3 Hf1 . . 109.9(3)
O9A Hf3 Hf1 7_565 . 109.9(3)
O9B Hf3 Hf1 . . 101.9(3)
O9B Hf3 Hf1 7_565 . 101.9(3)
O6 Hf3 Hf1 . . 176.65(10)
O2 Hf4 O3 . . 74.53(14)
O2 Hf4 O14 . 7_565 80.05(10)
O3 Hf4 O14 . 7_565 127.22(15)
O2 Hf4 O14 . . 80.05(10)
O3 Hf4 O14 . . 127.22(15)
O14 Hf4 O14 7_565 . 91.6(3)
O2 Hf4 O17 . 7_565 123.65(11)
O3 Hf4 O17 . 7_565 79.17(10)
O14 Hf4 O17 7_565 7_565 77.81(15)
O14 Hf4 O17 . 7_565 150.81(14)
O2 Hf4 O17 . . 123.65(11)
O3 Hf4 O17 . . 79.17(10)
O14 Hf4 O17 7_565 . 150.81(14)
O14 Hf4 O17 . . 77.82(15)
O17 Hf4 O17 7_565 . 98.2(2)
O2 Hf4 O7 . . 146.72(14)
O3 Hf4 O7 . . 138.75(16)
O14 Hf4 O7 7_565 . 76.93(13)
O14 Hf4 O7 . . 76.93(13)
O17 Hf4 O7 7_565 . 74.21(11)
O17 Hf4 O7 . . 74.21(11)
O2 Hf4 Hf1 . . 37.23(9)
O3 Hf4 Hf1 . . 37.30(11)
O14 Hf4 Hf1 7_565 . 105.73(10)
O14 Hf4 Hf1 . . 105.73(10)
O17 Hf4 Hf1 7_565 . 103.33(9)
O17 Hf4 Hf1 . . 103.32(9)
O7 Hf4 Hf1 . . 176.05(11)
O1 Hf2 O1 . 2 74.46(17)
O1 Hf2 O8 . . 79.73(10)
O1 Hf2 O8 2 . 125.32(14)
O1 Hf2 O8 . 2 125.32(14)
O1 Hf2 O8 2 2 79.73(10)
O8 Hf2 O8 . 2 150.9(2)
O1 Hf2 O8 . 8_655 125.32(14)
O1 Hf2 O8 2 8_655 79.73(10)
O8 Hf2 O8 . 8_655 77.4(2)
O8 Hf2 O8 2 8_655 95.3(3)
O1 Hf2 O8 . 7_565 79.73(10)
O1 Hf2 O8 2 7_565 125.32(14)
O8 Hf2 O8 . 7_565 95.3(3)
O8 Hf2 O8 2 7_565 77.4(2)
O8 Hf2 O8 8_655 7_565 150.9(2)
O1 Hf2 O5 . . 142.77(8)
O1 Hf2 O5 2 . 142.77(8)
O8 Hf2 O5 . . 75.46(11)
O8 Hf2 O5 2 . 75.45(11)
O8 Hf2 O5 8_655 . 75.45(11)
O8 Hf2 O5 7_565 . 75.45(11)
O1 Hf2 Hf1 . . 37.23(8)
O1 Hf2 Hf1 2 . 37.23(8)
O8 Hf2 Hf1 . . 104.54(11)
O8 Hf2 Hf1 2 . 104.55(11)
O8 Hf2 Hf1 8_655 . 104.55(11)
O8 Hf2 Hf1 7_565 . 104.55(11)
O5 Hf2 Hf1 . . 180.0
Hf4 O2 Hf3 . . 146.30(16)
Hf4 O2 Hf1 . . 107.15(13)
Hf3 O2 Hf1 . . 106.55(13)
Hf4 O3 Hf4 2 . 147.0(2)
Hf4 O3 Hf1 2 . 106.48(11)
Hf4 O3 Hf1 . . 106.48(11)
O19 S3A O17 . . 112.3(3)
O19 S3A O17 . 8_655 112.3(3)
O17 S3A O17 . 8_655 112.7(3)
O19 S3A O18A . . 108.2(6)
O17 S3A O18A . . 105.4(3)
O17 S3A O18A 8_655 . 105.4(3)
O19 S3A O18B . . 70.1(8)
O17 S3A O18B . . 75.5(4)
O17 S3A O18B 8_655 . 75.5(4)
O18A S3A O18B . . 178.3(8)
O19 S3B O17 . . 122.0(3)
O19 S3B O17 . 8_655 122.0(3)
O17 S3B O17 . 8_655 112.4(4)
O19 S3B O18B . . 96.3(10)
O17 S3B O18B . . 96.4(6)
O17 S3B O18B 8_655 . 96.4(6)
O19 S3B O18A . . 87.0(6)
O17 S3B O18A . . 81.8(3)
O17 S3B O18A 8_655 . 81.8(3)
O18B S3B O18A . . 176.8(10)
O11B S1A O12A . . 79.5(5)
O11B S1A O8 . . 115.9(4)
O12A S1A O8 . . 114.3(3)
O11B S1A O10A . . 31.3(4)
O12A S1A O10A . . 110.8(5)
O8 S1A O10A . . 102.7(5)
O11B S1A O9A . . 123.8(5)
O12A S1A O9A . . 109.5(5)
O8 S1A O9A . . 110.0(4)
O10A S1A O9A . . 109.3(6)
O11B S1A O12B . . 111.4(5)
O12A S1A O12B . . 31.9(4)
O8 S1A O12B . . 99.4(4)
O10A S1A O12B . . 142.6(6)
O9A S1A O12B . . 90.6(5)
O11B O10A S1A . . 68.8(9)
O9B S1B O11B . . 115.3(8)
O9B S1B O8 . . 109.8(6)
O11B S1B O8 . . 111.5(7)
O9B S1B O10B . . 97.5(9)
O11B S1B O10B . . 102.9(9)
O8 S1B O10B . . 119.3(9)
O12B O12A S1A . . 77.7(8)
O12B O12A O11B . . 126.9(10)
S1A O12A O11B . . 49.2(3)
O12A O12B S1A . . 70.4(9)
O10A O11B S1A . . 79.9(8)
O10A O11B O12A . . 131.1(10)
S1B O11B O12A . . 86.1(6)
S1A O11B O12A . . 51.3(4)
O15A S2A O14 . . 116.7(5)
O15A S2A O13 . . 112.5(4)
O14 S2A O13 . . 110.0(3)
O15A S2A O16A . . 107.7(5)
O14 S2A O16A . . 107.9(5)
O13 S2A O16A . . 100.8(5)
O15B S2B O13 . . 106.1(6)
O15B S2B O16B . . 111.8(6)
O13 S2B O16B . . 114.7(6)
O15B S2B O14 . . 104.3(6)
O13 S2B O14 . . 111.4(5)
O16B S2B O14 . . 108.1(5)
S4 O4 Hf1 . . 179.2(5)
S1A O9A Hf3 . . 144.0(6)
S1B O9B Hf3 . . 136.4(7)
S3A O17 Hf4 . . 136.3(2)
S3B O17 Hf4 . . 144.5(3)
S2B O13 Hf3 . . 145.1(3)
S2A O13 Hf3 . . 142.2(3)
S2A O14 Hf4 . . 145.8(3)
S2B O14 Hf4 . . 144.7(3)
S1A O8 Hf2 . . 145.0(2)
S1B O8 Hf2 . . 132.6(3)
Hf2 O1 Hf3 . . 146.37(16)
Hf2 O1 Hf1 . . 106.81(14)
Hf3 O1 Hf1 . . 106.82(13)
O4 S4 O21 . . 106.3(7)
O4 S4 O21 . 8_655 106.3(7)
O21 S4 O21 . 8_655 101.8(15)
O4 S4 O20 . . 108.0(9)
O21 S4 O20 . . 116.8(9)
O21 S4 O20 8_655 . 116.8(9)

loop_
_geom_bond_atom_site_label_1
_geom_bond_atom_site_label_2
_geom_bond_site_symmetry_2
_geom_bond_distance
Hf1 O3 . 2.109(4)
Hf1 O1 2 2.110(3)
Hf1 O1 . 2.110(3)
Hf1 O2 . 2.113(3)
Hf1 O2 2 2.113(3)
Hf1 O4 . 2.132(4)
Hf1 O4 2 2.132(4)
Hf1 Hf4 . 3.3374(3)
Hf1 Hf4 2 3.3375(3)
Hf1 Hf2 . 3.3384(3)
Hf1 Hf3 . 3.3446(2)
Hf1 Hf3 2 3.3446(2)
Hf3 O1 . 2.055(3)
Hf3 O2 . 2.060(3)
Hf3 O13 7_565 2.115(3)
Hf3 O13 . 2.115(3)
Hf3 O9A . 2.116(10)
Hf3 O9A 7_565 2.116(10)
Hf3 O9B . 2.165(11)
Hf3 O9B 7_565 2.165(11)
Hf3 O6 . 2.248(3)
Hf4 O2 . 2.034(3)
Hf4 O3 . 2.0564(12)
Hf4 O14 7_565 2.119(3)
Hf4 O14 . 2.119(3)
Hf4 O17 7_565 2.142(3)
Hf4 O17 . 2.142(3)
Hf4 O7 . 2.235(4)
Hf2 O1 . 2.048(3)
Hf2 O1 2 2.048(3)
Hf2 O8 . 2.115(3)
Hf2 O8 2 2.115(3)
Hf2 O8 8_655 2.115(3)
Hf2 O8 7_565 2.115(3)
Hf2 O5 . 2.248(6)
O3 Hf4 2 2.0564(12)
S3A O19 . 1.402(6)
S3A O17 . 1.447(3)
S3A O17 8_655 1.447(3)
S3A O18A . 1.467(9)
S3A O18B . 2.090(18)
S3B O19 . 1.254(8)
S3B O17 . 1.450(4)
S3B O17 8_655 1.450(4)
S3B O18B . 1.533(19)
S3B O18A . 2.026(10)
S1A O11B . 1.391(7)
S1A O12A . 1.432(6)
S1A O8 . 1.466(3)
S1A O10A . 1.468(8)
S1A O9A . 1.480(10)
S1A O12B . 1.485(10)
O10A O11B . 0.776(10)
S1B O9B . 1.381(12)
S1B O11B . 1.382(9)
S1B O8 . 1.545(9)
S1B O10B . 1.5999(10)
O12A O12B . 0.804(10)
O12A O11B . 1.805(12)
S2A O15A . 1.423(8)
S2A O14 . 1.450(6)
S2A O13 . 1.492(6)
S2A O16A . 1.508(9)
S2B O15B . 1.426(10)
S2B O13 . 1.436(7)
S2B O16B . 1.453(9)
S2B O14 . 1.480(7)
O4 S4 . 1.407(8)
S4 O21 . 1.4709(10)
S4 O21 8_655 1.4710(10)
S4 O20 . 1.5001(10)
